data_1538241
loop_
_publ_author_name
'Gruntze, I.'
'Maksimova, S.I.'
'Chibiskova, N.T.'
'Palkina, K.K.'
'Chudinova, N.N.'

_publ_section_title
;
 Die Kristallstruktur von Cs2 Ga H3 (P2 O7)2.
;
_journal_name_full 'Izvestiya Akademii Nauk SSSR, Neorganicheskie Materialy'
_journal_page_first 264
_journal_page_last 267
_journal_volume 24
_journal_year 1988
_chemical_formula_sum 'Cs2 Ga H3 O14 P4'
_chemical_name_systematic 'Cs2 Ga H3 (P2 O7)2'
_space_group_IT_number 14
_symmetry_space_group_name_Hall '-P 2yn'
_symmetry_space_group_name_H-M 'P 1 21/n 1'
_cell_angle_alpha 90
_cell_angle_beta 96.96
_cell_angle_gamma 90
_cell_formula_units_Z 2
_cell_length_a 5.076
_cell_length_b 7.955
_cell_length_c 16.898
_cell_volume 677.306
_citation_journal_id_ASTM IVNMAW
_cod_data_source_file Gruntze_IVNMAW_1988_1024.cif
_cod_data_source_block H3Cs2Ga1O14P4
_cod_original_cell_volume 677.3061
_cod_original_sg_symbol_Hall '-P 2ybc (x-z,y,z)'
_cod_original_formula_sum 'H3 Cs2 Ga1 O14 P4'
_cod_database_code 1538241

loop_
_symmetry_equiv_pos_as_xyz
x,y,z
-x+1/2,y+1/2,-z+1/2
-x,-y,-z
x-1/2,-y-1/2,z-1/2

loop_
_atom_site_label
_atom_site_type_symbol
_atom_site_fract_x
_atom_site_fract_y
_atom_site_fract_z
_atom_site_occupancy
_atom_site_U_iso_or_equiv
H2 H+1 0.55 0.267 0.233 1 0.0
Cs1 Cs+1 0.1059 0.0913 0.1355 1 0.0
O5 O-2 -0.0086 0.4788 0.116 1 0.0
O1 O-2 0.931 0.1338 0.3722 1 0.0
O4 O-2 0.3146 0.3599 0.0116 1 0.0
H1 H+1 0.5 0 0 1 0.0
Ga1 Ga+3 0.5 0 0.5 1 0.0
O3 O-2 0.2749 0.2025 0.4832 1 0.0
P1 P+5 -0.0103 0.2238 0.458 1 0.0
O7 O-2 0.7653 0.4555 0.238 1 0.0
P2 P+5 0.6656 0.0583 0.3255 1 0.0
O2 O-2 0.9186 0.4142 0.444 1 0.0
O6 O-2 0.4952 0.2171 0.29 1 0.0
